data_1575488
loop_
_publ_author_name
'Zhang, Yun'
'Zhang, Zhehao'
'He, Yong-Ke'
'Zhang, Jun'
'Wu, Jie'

_publ_section_title
;
 Regioselective C7 sulfinylation of 4-aminoindoles with sulfinates.
;
_journal_issue 76
_journal_name_full 'Chemical communications (Cambridge, England)'
_journal_page_first 14689
_journal_page_last 14692
_journal_paper_doi 10.1039/d5cc03623b
_journal_volume 61
_journal_year 2025
_chemical_formula_moiety 'C16 H13 F3 N2 O S'
_chemical_formula_sum 'C16 H13 F3 N2 O S'
_chemical_formula_weight 338.34
_space_group_crystal_system triclinic
_space_group_IT_number 2
_space_group_name_Hall '-P 1'
_space_group_name_H-M_alt 'P -1'
_atom_sites_solution_hydrogens geom
_atom_sites_solution_primary dual
_audit_creation_date 2024-12-12
_audit_creation_method
;
Olex2 1.2
(compiled 2018.05.29 svn.r3508 for OlexSys, GUI svn.r5506)
;
_audit_update_record
;
2025-05-05 deposited with the CCDC.	2025-08-15 downloaded from the CCDC.
;
_cell_angle_alpha 105.643(7)
_cell_angle_beta 97.748(7)
_cell_angle_gamma 104.859(7)
_cell_formula_units_Z 2
_cell_length_a 7.6256(9)
_cell_length_b 9.9455(12)
_cell_length_c 11.2468(12)
_cell_measurement_reflns_used 5113
_cell_measurement_temperature 273(2)
_cell_measurement_theta_max 68.60
_cell_measurement_theta_min 6.64
_cell_volume 774.61(16)
_computing_cell_refinement 'SAINT V8.40B (?, 2016)'
_computing_data_reduction 'SAINT V8.40B (?, 2016)'
_computing_molecular_graphics 'Olex2 (Dolomanov et al., 2009)'
_computing_publication_material 'Olex2 (Dolomanov et al., 2009)'
_computing_structure_refinement 'ShelXL (Sheldrick, 2015)'
_computing_structure_solution 'ShelXT (Sheldrick, 2015)'
_diffrn_ambient_temperature 273.15
_diffrn_measured_fraction_theta_full 0.966
_diffrn_measured_fraction_theta_max 0.959
_diffrn_measurement_device_type 'CCD area detector'
_diffrn_measurement_method 'phi and omega scans'
_diffrn_radiation_monochromator graphite
_diffrn_radiation_type CuK\a
_diffrn_radiation_wavelength 1.54178
_diffrn_reflns_av_R_equivalents 0.0526
_diffrn_reflns_av_unetI/netI 0.0578
_diffrn_reflns_Laue_measured_fraction_full 0.966
_diffrn_reflns_Laue_measured_fraction_max 0.959
_diffrn_reflns_limit_h_max 9
_diffrn_reflns_limit_h_min -9
_diffrn_reflns_limit_k_max 12
_diffrn_reflns_limit_k_min -11
_diffrn_reflns_limit_l_max 13
_diffrn_reflns_limit_l_min -13
_diffrn_reflns_number 8016
_diffrn_reflns_point_group_measured_fraction_full 0.966
_diffrn_reflns_point_group_measured_fraction_max 0.959
_diffrn_reflns_theta_full 67.679
_diffrn_reflns_theta_max 68.598
_diffrn_reflns_theta_min 6.644
_exptl_absorpt_coefficient_mu 2.210
_exptl_absorpt_correction_T_max 0.7531
_exptl_absorpt_correction_T_min 0.3515
_exptl_absorpt_correction_type multi-scan
_exptl_absorpt_process_details
;
SADABS-2016/2 (Bruker,2016/2) was used for absorption correction.
wR2(int) was 0.1640 before and 0.0820 after correction.
The Ratio of minimum to maximum transmission is 0.4667.
The \l/2 correction factor is Not present.
;
_exptl_crystal_colour colourless
_exptl_crystal_colour_primary colourless
_exptl_crystal_density_diffrn 1.451
_exptl_crystal_description block
_exptl_crystal_F_000 348
_exptl_crystal_size_max 0.22
_exptl_crystal_size_mid 0.21
_exptl_crystal_size_min 0.18
_refine_diff_density_max 0.319
_refine_diff_density_min -0.321
_refine_diff_density_rms 0.051
_refine_ls_extinction_method none
_refine_ls_goodness_of_fit_ref 1.064
_refine_ls_hydrogen_treatment constr
_refine_ls_matrix_type full
_refine_ls_number_parameters 208
_refine_ls_number_reflns 2746
_refine_ls_number_restraints 0
_refine_ls_restrained_S_all 1.064
_refine_ls_R_factor_all 0.0601
_refine_ls_R_factor_gt 0.0558
_refine_ls_shift/su_max 0.000
_refine_ls_shift/su_mean 0.000
_refine_ls_structure_factor_coef Fsqd
_refine_ls_weighting_details 'w=1/[\s^2^(Fo^2^)+(0.1017P)^2^+0.1417P] where P=(Fo^2^+2Fc^2^)/3'
_refine_ls_weighting_scheme calc
_refine_ls_wR_factor_gt 0.1605
_refine_ls_wR_factor_ref 0.1645
_reflns_Friedel_coverage 0.000
_reflns_number_gt 2405
_reflns_number_total 2746
_reflns_threshold_expression 'I > 2\s(I)'
_cod_data_source_file d5cc03623b2.cif
_cod_data_source_block 1_CCDC1
_cod_depositor_comments 'Adding full bibliography for 1575487--1575488.cif.'
_cod_original_cell_volume 774.60(16)
_cod_database_code 1575488
_shelx_shelxl_version_number 2016/6
_shelx_space_group_comment
;
The symmetry employed for this shelxl refinement is uniquely defined
by the following loop, which should always be used as a source of
symmetry information in preference to the above space-group names.
They are only intended as comments.
;
_shelx_estimated_absorpt_t_max 0.692
_shelx_estimated_absorpt_t_min 0.642
_olex2_refinement_description
;
1. Fixed Uiso
 At 1.2 times of:
  All C(H) groups, All C(H,H) groups, All N(H) groups
2.a Secondary CH2 refined with riding coordinates:
 C7(H7A,H7B)
2.b Aromatic/amide H refined with riding coordinates:
 N2(H2), N1(H1), C9(H9), C5(H5), C15(H15), C10(H10), C4(H4), C1(H1A), C14(H14),
  C2(H2A), C3(H3)
;
_olex2_submission_special_instructions 'No special instructions were received'

loop_
_space_group_symop_operation_xyz
'x, y, z'
'-x, -y, -z'

loop_
_atom_site_label
_atom_site_type_symbol
_atom_site_fract_x
_atom_site_fract_y
_atom_site_fract_z
_atom_site_U_iso_or_equiv
_atom_site_adp_type
_atom_site_occupancy
_atom_site_site_symmetry_order
_atom_site_calc_flag
_atom_site_refinement_flags_posn
_atom_site_refinement_flags_adp
_atom_site_refinement_flags_occupancy
_atom_site_disorder_assembly
_atom_site_disorder_group
S1 S 0.21566(7) 0.62243(6) 0.01864(5) 0.0575(3) Uani 1 1 d . . . . .
F3 F 0.5619(2) 0.79065(19) 0.04148(15) 0.0818(5) Uani 1 1 d . . . . .
O1 O 0.2807(2) 0.49339(19) -0.02319(17) 0.0690(5) Uani 1 1 d . . . . .
F2 F 0.3813(3) 0.7335(3) -0.13696(16) 0.1066(7) Uani 1 1 d . . . . .
N2 N 0.5662(3) 0.6267(2) 0.23028(18) 0.0557(5) Uani 1 1 d . . . . .
H2 H 0.577729 0.586594 0.154985 0.067 Uiso 1 1 calc R . . . .
F1 F 0.3507(4) 0.8934(2) 0.0232(3) 0.1197(8) Uani 1 1 d . . . . .
N1 N 0.3772(3) 0.8630(2) 0.5803(2) 0.0722(6) Uani 1 1 d . . . . .
H1 H 0.471115 0.849500 0.621577 0.087 Uiso 1 1 calc R . . . .
C12 C 0.4285(3) 0.6848(2) 0.2604(2) 0.0479(5) Uani 1 1 d . . . . .
C13 C 0.4607(3) 0.7400(2) 0.3930(2) 0.0530(5) Uani 1 1 d . . . . .
C9 C 0.1832(3) 0.8108(3) 0.3743(2) 0.0617(6) Uani 1 1 d . . . . .
H9 H 0.099188 0.852316 0.410722 0.074 Uiso 1 1 calc R . . . .
C5 C 0.0521(4) 0.6997(2) 0.6461(2) 0.0592(6) Uani 1 1 d . . . . .
H5 H 0.108331 0.649841 0.588111 0.071 Uiso 1 1 calc R . . . .
C11 C 0.2725(3) 0.6926(2) 0.1835(2) 0.0502(5) Uani 1 1 d . . . . .
C8 C 0.3390(3) 0.8074(2) 0.4516(2) 0.0560(6) Uani 1 1 d . . . . .
C15 C 0.6840(4) 0.6431(3) 0.3409(3) 0.0683(7) Uani 1 1 d . . . . .
H15 H 0.788462 0.611246 0.345455 0.082 Uiso 1 1 calc R . . . .
C10 C 0.1506(3) 0.7533(3) 0.2434(2) 0.0579(6) Uani 1 1 d . . . . .
H10 H 0.043621 0.755583 0.194452 0.070 Uiso 1 1 calc R . . . .
C6 C 0.1110(3) 0.8507(2) 0.6892(2) 0.0536(5) Uani 1 1 d . . . . .
C4 C -0.0897(4) 0.6218(3) 0.6881(3) 0.0710(7) Uani 1 1 d . . . . .
H4 H -0.126469 0.519788 0.659816 0.085 Uiso 1 1 calc R . . . .
C1 C 0.0220(4) 0.9208(3) 0.7729(3) 0.0724(7) Uani 1 1 d . . . . .
H1A H 0.058624 1.022813 0.802317 0.087 Uiso 1 1 calc R . . . .
C7 C 0.2730(4) 0.9426(3) 0.6525(3) 0.0768(8) Uani 1 1 d . . . . .
H7A H 0.225812 0.997902 0.603890 0.092 Uiso 1 1 calc R . . . .
H7B H 0.357308 1.012831 0.729258 0.092 Uiso 1 1 calc R . . . .
C00K C 0.3891(4) 0.7697(3) -0.0138(2) 0.0691(7) Uani 1 1 d . . . . .
C14 C 0.6261(3) 0.7119(3) 0.4417(2) 0.0669(6) Uani 1 1 d . . . . .
H14 H 0.682746 0.736382 0.526424 0.080 Uiso 1 1 calc R . . . .
C2 C -0.1207(5) 0.8420(4) 0.8139(3) 0.0869(9) Uani 1 1 d . . . . .
H2A H -0.178815 0.890962 0.870986 0.104 Uiso 1 1 calc R . . . .
C3 C -0.1764(4) 0.6931(3) 0.7710(3) 0.0824(8) Uani 1 1 d . . . . .
H3 H -0.273319 0.640018 0.798061 0.099 Uiso 1 1 calc R . . . .

loop_
_atom_site_aniso_label
_atom_site_aniso_U_11
_atom_site_aniso_U_22
_atom_site_aniso_U_33
_atom_site_aniso_U_23
_atom_site_aniso_U_13
_atom_site_aniso_U_12
S1 0.0451(4) 0.0655(4) 0.0582(4) 0.0214(3) 0.0096(2) 0.0099(3)
F3 0.0595(9) 0.0972(11) 0.0834(10) 0.0467(9) 0.0130(7) -0.0022(8)
O1 0.0658(10) 0.0614(10) 0.0707(10) 0.0103(8) 0.0217(8) 0.0120(8)
F2 0.1004(13) 0.1536(18) 0.0710(10) 0.0623(11) 0.0196(9) 0.0193(12)
N2 0.0473(10) 0.0597(11) 0.0632(11) 0.0234(9) 0.0164(8) 0.0153(8)
F1 0.1459(19) 0.0885(12) 0.173(2) 0.0826(14) 0.0764(17) 0.0531(13)
N1 0.0646(13) 0.0724(13) 0.0611(12) 0.0100(10) 0.0211(10) -0.0025(10)
C12 0.0439(10) 0.0411(10) 0.0586(11) 0.0203(8) 0.0157(8) 0.0058(8)
C13 0.0471(11) 0.0484(11) 0.0579(12) 0.0198(9) 0.0131(9) 0.0011(9)
C9 0.0598(14) 0.0517(12) 0.0758(15) 0.0186(11) 0.0271(12) 0.0165(10)
C5 0.0658(14) 0.0450(11) 0.0659(13) 0.0183(10) 0.0205(11) 0.0116(10)
C11 0.0455(11) 0.0463(11) 0.0593(12) 0.0216(9) 0.0133(9) 0.0091(9)
C8 0.0538(12) 0.0434(11) 0.0606(12) 0.0152(9) 0.0189(10) -0.0041(9)
C15 0.0516(13) 0.0818(16) 0.0781(16) 0.0351(13) 0.0115(11) 0.0228(12)
C10 0.0517(12) 0.0561(12) 0.0711(14) 0.0249(11) 0.0176(10) 0.0181(10)
C6 0.0604(13) 0.0437(11) 0.0528(11) 0.0164(9) 0.0129(9) 0.0080(9)
C4 0.0740(16) 0.0484(13) 0.0904(18) 0.0325(12) 0.0218(14) 0.0058(11)
C1 0.0855(18) 0.0497(13) 0.0855(17) 0.0196(12) 0.0310(15) 0.0223(12)
C7 0.095(2) 0.0453(12) 0.0712(15) 0.0055(11) 0.0353(14) -0.0058(12)
C00K 0.0690(16) 0.0784(17) 0.0685(15) 0.0397(13) 0.0184(12) 0.0183(13)
C14 0.0533(13) 0.0813(16) 0.0634(13) 0.0310(12) 0.0062(11) 0.0111(12)
C2 0.087(2) 0.086(2) 0.102(2) 0.0321(17) 0.0530(18) 0.0318(16)
C3 0.0773(18) 0.0804(19) 0.101(2) 0.0462(16) 0.0397(16) 0.0154(15)

loop_
_atom_type_symbol
_atom_type_description
_atom_type_scat_dispersion_real
_atom_type_scat_dispersion_imag
_atom_type_scat_source
C C 0.0181 0.0091 'International Tables Vol C Tables 4.2.6.8 and 6.1.1.4'
H H 0.0000 0.0000 'International Tables Vol C Tables 4.2.6.8 and 6.1.1.4'
F F 0.0727 0.0534 'International Tables Vol C Tables 4.2.6.8 and 6.1.1.4'
N N 0.0311 0.0180 'International Tables Vol C Tables 4.2.6.8 and 6.1.1.4'
O O 0.0492 0.0322 'International Tables Vol C Tables 4.2.6.8 and 6.1.1.4'
S S 0.3331 0.5567 'International Tables Vol C Tables 4.2.6.8 and 6.1.1.4'

loop_
_geom_angle_atom_site_label_1
_geom_angle_atom_site_label_2
_geom_angle_atom_site_label_3
_geom_angle
_geom_angle_site_symmetry_1
_geom_angle_site_symmetry_3
_geom_angle_publ_flag
O1 S1 C11 109.63(11) . . ?
O1 S1 C00K 103.38(12) . . ?
C11 S1 C00K 98.05(11) . . ?
C12 N2 H2 125.8 . . ?
C12 N2 C15 108.4(2) . . ?
C15 N2 H2 125.8 . . ?
C8 N1 H1 117.4 . . ?
C8 N1 C7 125.2(3) . . ?
C7 N1 H1 117.4 . . ?
N2 C12 C13 108.0(2) . . ?
N2 C12 C11 131.1(2) . . ?
C11 C12 C13 120.9(2) . . ?
C12 C13 C8 120.6(2) . . ?
C12 C13 C14 106.6(2) . . ?
C8 C13 C14 132.9(2) . . ?
C8 C9 H9 119.4 . . ?
C8 C9 C10 121.2(2) . . ?
C10 C9 H9 119.4 . . ?
C6 C5 H5 119.7 . . ?
C6 C5 C4 120.5(2) . . ?
C4 C5 H5 119.7 . . ?
C12 C11 S1 124.54(17) . . ?
C10 C11 S1 117.89(17) . . ?
C10 C11 C12 117.5(2) . . ?
N1 C8 C13 119.0(2) . . ?
N1 C8 C9 123.3(2) . . ?
C9 C8 C13 117.7(2) . . ?
N2 C15 H15 124.9 . . ?
C14 C15 N2 110.3(2) . . ?
C14 C15 H15 124.9 . . ?
C9 C10 H10 119.0 . . ?
C11 C10 C9 122.1(2) . . ?
C11 C10 H10 119.0 . . ?
C5 C6 C1 118.2(2) . . ?
C5 C6 C7 123.2(2) . . ?
C1 C6 C7 118.6(2) . . ?
C5 C4 H4 119.8 . . ?
C3 C4 C5 120.5(2) . . ?
C3 C4 H4 119.8 . . ?
C6 C1 H1A 119.5 . . ?
C6 C1 C2 120.9(2) . . ?
C2 C1 H1A 119.5 . . ?
N1 C7 C6 115.8(2) . . ?
N1 C7 H7A 108.3 . . ?
N1 C7 H7B 108.3 . . ?
C6 C7 H7A 108.3 . . ?
C6 C7 H7B 108.3 . . ?
H7A C7 H7B 107.4 . . ?
F3 C00K S1 113.73(17) . . ?
F3 C00K F2 106.7(2) . . ?
F2 C00K S1 108.99(19) . . ?
F1 C00K S1 109.77(19) . . ?
F1 C00K F3 108.6(2) . . ?
F1 C00K F2 108.9(2) . . ?
C13 C14 H14 126.6 . . ?
C15 C14 C13 106.8(2) . . ?
C15 C14 H14 126.6 . . ?
C1 C2 H2A 119.9 . . ?
C3 C2 C1 120.1(3) . . ?
C3 C2 H2A 119.9 . . ?
C4 C3 H3 120.1 . . ?
C2 C3 C4 119.7(2) . . ?
C2 C3 H3 120.1 . . ?

loop_
_geom_bond_atom_site_label_1
_geom_bond_atom_site_label_2
_geom_bond_distance
_geom_bond_site_symmetry_2
_geom_bond_publ_flag
S1 O1 1.4759(19) . ?
S1 C11 1.744(2) . ?
S1 C00K 1.858(3) . ?
F3 C00K 1.317(3) . ?
F2 C00K 1.323(3) . ?
N2 H2 0.8600 . ?
N2 C12 1.362(3) . ?
N2 C15 1.376(3) . ?
F1 C00K 1.310(3) . ?
N1 H1 0.8600 . ?
N1 C8 1.363(3) . ?
N1 C7 1.439(4) . ?
C12 C13 1.406(3) . ?
C12 C11 1.405(3) . ?
C13 C8 1.411(3) . ?
C13 C14 1.430(4) . ?
C9 H9 0.9300 . ?
C9 C8 1.388(4) . ?
C9 C10 1.389(4) . ?
C5 H5 0.9300 . ?
C5 C6 1.377(3) . ?
C5 C4 1.378(3) . ?
C11 C10 1.385(3) . ?
C15 H15 0.9300 . ?
C15 C14 1.349(4) . ?
C10 H10 0.9300 . ?
C6 C1 1.377(3) . ?
C6 C7 1.514(3) . ?
C4 H4 0.9300 . ?
C4 C3 1.364(4) . ?
C1 H1A 0.9300 . ?
C1 C2 1.380(4) . ?
C7 H7A 0.9700 . ?
C7 H7B 0.9700 . ?
C14 H14 0.9300 . ?
C2 H2A 0.9300 . ?
C2 C3 1.357(4) . ?
C3 H3 0.9300 . ?
